data_2200656
loop_
_publ_author_name
'Fl\"orke, Ulrich'

_publ_section_title
Heptacarbonyl-\k^3^<i>C</i>,2\k^4^<i>C</i>-{\m-dicyclohexyl[1(\h^5^)-cyclopentadienyl]phosphine-2\k<i>P</i>}molybdenumrhenium(<i>Mo</i>--<i>Re</i>)
_journal_issue 10
_journal_name_full 'Acta Crystallographica Section E'
_journal_page_first m424
_journal_page_last m425
_journal_paper_doi 10.1107/S1600536801014684
_journal_volume 57
_journal_year 2001
_chemical_formula_iupac '[Mo Re (C17 H26 P) (C O)7]'
_chemical_formula_moiety 'C24 H26 Mo O7 P Re'
_chemical_formula_sum 'C24 H26 Mo O7 P Re'
_chemical_formula_weight 739.56
_chemical_name_systematic
;
Heptacarbonyl-\k^3^C,2\k^4^C-{\m-dicyclohexyl[(\h^5^)-cyclopentadienyl]-
phosphine-2\kP}molybdenumrhenium(Mo---Re)
;
_space_group_IT_number 14
_symmetry_cell_setting monoclinic
_symmetry_space_group_name_Hall '-P 2yn'
_symmetry_space_group_name_H-M 'P 1 21/n 1'
_audit_creation_method SHELXL-97
_cell_angle_alpha 90.00
_cell_angle_beta 93.820(10)
_cell_angle_gamma 90.00
_cell_formula_units_Z 4
_cell_length_a 14.173(2)
_cell_length_b 11.146(2)
_cell_length_c 16.571(3)
_cell_measurement_reflns_used 32
_cell_measurement_temperature 293(2)
_cell_measurement_theta_max 18.6
_cell_measurement_theta_min 7.3
_cell_volume 2611.9(8)
_computing_cell_refinement XSCANS
_computing_data_collection 'XSCANS (Bruker, 1996)'
_computing_data_reduction 'SHELXTL (Bruker, 1998)'
_computing_molecular_graphics SHELXTL
_computing_publication_material SHELXTL
_computing_structure_refinement SHELXTL
_computing_structure_solution SHELXTL
_diffrn_ambient_temperature 293(2)
_diffrn_measured_fraction_theta_full 1.000
_diffrn_measured_fraction_theta_max 1.000
_diffrn_measurement_device_type 'Bruker P4'
_diffrn_measurement_method \w
_diffrn_radiation_monochromator graphite
_diffrn_radiation_source 'fine-focus sealed tube'
_diffrn_radiation_type MoK\a
_diffrn_radiation_wavelength .71073
_diffrn_reflns_av_R_equivalents .0311
_diffrn_reflns_av_sigmaI/netI .0650
_diffrn_reflns_limit_h_max 18
_diffrn_reflns_limit_h_min -18
_diffrn_reflns_limit_k_max 14
_diffrn_reflns_limit_k_min 0
_diffrn_reflns_limit_l_max 21
_diffrn_reflns_limit_l_min 0
_diffrn_reflns_number 6247
_diffrn_reflns_theta_full 27.56
_diffrn_reflns_theta_max 27.56
_diffrn_reflns_theta_min 2.33
_diffrn_standards_decay_% <1
_diffrn_standards_interval_count 397
_diffrn_standards_number 3
_exptl_absorpt_coefficient_mu 5.211
_exptl_absorpt_correction_T_max .994
_exptl_absorpt_correction_T_min .301
_exptl_absorpt_correction_type '\y scan'
_exptl_absorpt_process_details '(North et al., 1968)'
_exptl_crystal_colour orange
_exptl_crystal_density_diffrn 1.881
_exptl_crystal_density_method 'not measured'
_exptl_crystal_description prism
_exptl_crystal_F_000 1432
_exptl_crystal_size_max .46
_exptl_crystal_size_mid .29
_exptl_crystal_size_min .10
_refine_diff_density_max .712
_refine_diff_density_min -.742
_refine_ls_extinction_method none
_refine_ls_goodness_of_fit_ref .964
_refine_ls_hydrogen_treatment constr
_refine_ls_matrix_type full
_refine_ls_number_parameters 299
_refine_ls_number_reflns 6042
_refine_ls_number_restraints 0
_refine_ls_restrained_S_all .964
_refine_ls_R_factor_all .0902
_refine_ls_R_factor_gt .0429
_refine_ls_shift/su_max .002
_refine_ls_shift/su_mean .000
_refine_ls_structure_factor_coef Fsqd
_refine_ls_weighting_details 'calc w = 1/[\s^2^(Fo^2^)+(0.0393P)^2^] where P = (Fo^2^+2Fc^2^)/3'
_refine_ls_weighting_scheme calc
_refine_ls_wR_factor_ref .0898
_reflns_number_gt 3964
_reflns_number_total 6042
_reflns_threshold_expression I>2\s(I)
_cod_data_source_file cv6055.cif
_cod_data_source_block I
_cod_original_sg_symbol_H-M 'P 21/n'
_cod_database_code 2200656
_cod_database_fobs_code 2200656

loop_
_symmetry_equiv_pos_as_xyz
'x, y, z'
'-x+1/2, y+1/2, -z+1/2'
'-x, -y, -z'
'x-1/2, -y-1/2, z-1/2'

loop_
_atom_site_label
_atom_site_fract_x
_atom_site_fract_y
_atom_site_fract_z
_atom_site_U_iso_or_equiv
_atom_site_adp_type
_atom_site_calc_flag
_atom_site_refinement_flags
_atom_site_occupancy
_atom_site_disorder_assembly
_atom_site_disorder_group
_atom_site_type_symbol
Re1 .277611(18) .13567(2) .947206(17) .03889(9) Uani d . 1 . . Re
Mo1 .09033(4) .15196(5) .83639(3) .03568(14) Uani d . 1 . . Mo
P1 .19661(12) .31388(15) .99432(10) .0346(4) Uani d . 1 . . P
C1 .2175(5) .0356(7) 1.0293(4) .0484(18) Uani d . 1 . . C
O1 .1874(5) -.0218(5) 1.0773(4) .0796(19) Uani d . 1 . . O
C2 .3866(6) .1475(8) 1.0200(5) .064(2) Uani d . 1 . . C
O2 .4532(4) .1512(7) 1.0642(4) .105(2) Uani d . 1 . . O
C3 .3368(5) .2387(7) .8670(5) .058(2) Uani d . 1 . . C
O3 .3704(5) .3005(6) .8213(4) .096(2) Uani d . 1 . . O
C4 .3185(5) -.0092(7) .8903(4) .0525(19) Uani d . 1 . . C
O4 .3407(5) -.0919(5) .8558(4) .0798(19) Uani d . 1 . . O
C5 .1917(5) .1126(7) .7665(4) .056(2) Uani d . 1 . . C
O5 .2479(4) .0897(6) .7212(3) .0801(19) Uani d . 1 . . O
C6 .0209(6) .0582(8) .7512(5) .064(2) Uani d . 1 . . C
O6 -.0214(5) .0056(7) .7022(4) .110(3) Uani d . 1 . . O
C7 .0811(5) -.0017(7) .8916(5) .0502(18) Uani d . 1 . . C
O7 .0667(4) -.0937(5) .9215(4) .0796(18) Uani d . 1 . . O
C11 .1458(4) .2954(6) 1.0935(4) .0409(16) Uani d . 1 . . C
H11 .1117 .2190 1.0896 .049 Uiso calc R 1 . . H
C12 .2225(5) .2778(9) 1.1624(4) .069(3) Uani d . 1 . . C
H12A .2670 .2172 1.1471 .083 Uiso calc R 1 . . H
H12B .2568 .3522 1.1721 .083 Uiso calc R 1 . . H
C13 .1778(6) .2390(10) 1.2399(5) .090(3) Uani d . 1 . . C
H13A .1501 .1600 1.2320 .108 Uiso calc R 1 . . H
H13B .2265 .2338 1.2837 .108 Uiso calc R 1 . . H
C14 .1020(7) .3269(10) 1.2627(5) .087(3) Uani d . 1 . . C
H14A .1310 .4038 1.2761 .105 Uiso calc R 1 . . H
H14B .0729 .2976 1.3102 .105 Uiso calc R 1 . . H
C15 .0266(5) .3434(7) 1.1943(4) .057(2) Uani d . 1 . . C
H15A -.0197 .4016 1.2099 .068 Uiso calc R 1 . . H
H15B -.0056 .2679 1.1830 .068 Uiso calc R 1 . . H
C16 .0727(5) .3872(7) 1.1183(4) .053(2) Uani d . 1 . . C
H16A .1033 .4639 1.1292 .063 Uiso calc R 1 . . H
H16B .0246 .3980 1.0745 .063 Uiso calc R 1 . . H
C21 .2538(5) .4624(6) .9842(4) .0417(16) Uani d . 1 . . C
H21 .2705 .4652 .9278 .050 Uiso calc R 1 . . H
C22 .3469(5) .4738(7) 1.0329(6) .070(3) Uani d . 1 . . C
H22A .3872 .4064 1.0213 .084 Uiso calc R 1 . . H
H22B .3364 .4723 1.0901 .084 Uiso calc R 1 . . H
C23 .3956(5) .5904(7) 1.0123(5) .067(2) Uani d . 1 . . C
H23A .4530 .5994 1.0471 .081 Uiso calc R 1 . . H
H23B .4133 .5871 .9568 .081 Uiso calc R 1 . . H
C24 .3326(6) .6977(7) 1.0226(5) .066(2) Uani d . 1 . . C
H24A .3214 .7066 1.0794 .079 Uiso calc R 1 . . H
H24B .3648 .7694 1.0057 .079 Uiso calc R 1 . . H
C25 .2404(6) .6870(7) .9750(6) .068(2) Uani d . 1 . . C
H25A .2506 .6907 .9177 .081 Uiso calc R 1 . . H
H25B .2001 .7539 .9877 .081 Uiso calc R 1 . . H
C26 .1912(5) .5702(6) .9932(6) .063(2) Uani d . 1 . . C
H26A .1351 .5620 .9568 .075 Uiso calc R 1 . . H
H26B .1712 .5729 1.0480 .075 Uiso calc R 1 . . H
C31 .0958(3) .3217(4) .9214(3) .0346(15) Uani d G 1 . . C
C32 .1002(3) .3622(4) .8405(3) .0410(15) Uani d G 1 . . C
H32 .1505 .4026 .8197 .049 Uiso calc R 1 . . H
C33 .0142(3) .3300(4) .7971(3) .0470(18) Uani d G 1 . . C
H33 -.0017 .3457 .7427 .056 Uiso calc R 1 . . H
C34 -.0433(3) .2697(4) .8511(3) .0461(17) Uani d G 1 . . C
H34 -.1035 .2390 .8384 .055 Uiso calc R 1 . . H
C35 .0071(3) .2646(4) .9280(3) .0410(16) Uani d G 1 . . C
H35 -.0142 .2299 .9744 .049 Uiso calc R 1 . . H

loop_
_atom_site_aniso_label
_atom_site_aniso_U_11
_atom_site_aniso_U_22
_atom_site_aniso_U_33
_atom_site_aniso_U_12
_atom_site_aniso_U_13
_atom_site_aniso_U_23
Re1 .03138(13) .04114(15) .04432(16) .00675(14) .00373(10) .00154(15)
Mo1 .0373(3) .0379(3) .0318(3) .0017(3) .0018(2) -.0016(3)
P1 .0316(9) .0376(9) .0347(9) .0024(7) .0032(7) -.0010(8)
C1 .056(5) .048(4) .041(4) .005(4) .001(4) -.001(3)
O1 .110(5) .064(4) .066(4) -.007(4) .020(4) .018(3)
C2 .047(4) .075(6) .069(5) .016(4) .000(4) .010(5)
O2 .060(4) .129(6) .119(6) .009(4) -.040(4) .002(5)
C3 .049(5) .048(5) .078(6) .003(4) .025(4) -.008(4)
O3 .102(5) .078(4) .115(6) -.017(4) .063(5) .009(4)
C4 .051(5) .056(5) .050(5) .010(4) .000(4) .003(4)
O4 .106(5) .061(4) .074(4) .035(4) .020(4) -.007(3)
C5 .066(5) .064(5) .036(4) .013(4) .003(4) -.003(4)
O5 .086(4) .107(5) .051(3) .036(4) .029(3) .000(3)
C6 .066(5) .065(6) .060(5) .013(5) -.007(4) -.007(5)
O6 .121(6) .108(6) .093(5) .011(5) -.059(5) -.045(4)
C7 .049(4) .045(4) .055(5) -.009(4) -.002(4) -.005(4)
O7 .086(4) .054(4) .097(5) -.017(3) -.004(4) .022(3)
C11 .036(4) .046(4) .041(4) .002(3) .004(3) .000(3)
C12 .044(4) .119(8) .043(4) -.009(5) -.001(4) .009(5)
C13 .051(5) .168(11) .051(5) .008(6) .004(4) .037(6)
C14 .075(6) .149(10) .040(5) -.021(6) .018(5) .004(6)
C15 .055(5) .063(5) .056(5) .010(4) .018(4) .003(4)
C16 .064(5) .058(5) .038(4) .012(4) .016(3) .006(3)
C21 .044(4) .035(4) .046(4) -.006(3) .007(3) .001(3)
C22 .043(4) .056(5) .106(7) -.013(4) -.019(5) .017(5)
C23 .043(4) .064(5) .093(7) -.021(4) -.008(4) .022(5)
C24 .079(6) .057(5) .061(5) -.023(5) .011(5) -.010(4)
C25 .066(5) .033(4) .102(7) .000(4) -.007(5) -.008(5)
C26 .040(4) .039(4) .109(7) .001(3) .005(4) -.013(5)
C31 .036(3) .032(3) .037(4) .001(3) .007(3) .002(3)
C32 .047(4) .035(3) .041(4) -.003(3) .003(3) .004(3)
C33 .059(5) .045(4) .036(4) .009(3) -.006(3) .004(3)
C34 .033(4) .048(4) .057(5) .003(3) -.001(3) -.009(4)
C35 .029(3) .052(4) .043(4) .006(3) .008(3) -.003(3)

loop_
_atom_type_symbol
_atom_type_description
_atom_type_scat_dispersion_real
_atom_type_scat_dispersion_imag
_atom_type_scat_source
C C .0033 .0016 'International Tables Vol C Tables 4.2.6.8 and 6.1.1.4'
H H .0000 .0000 'International Tables Vol C Tables 4.2.6.8 and 6.1.1.4'
O O .0106 .0060 'International Tables Vol C Tables 4.2.6.8 and 6.1.1.4'
P P .1023 .0942 'International Tables Vol C Tables 4.2.6.8 and 6.1.1.4'
Re Re -1.0185 7.2310 'International Tables Vol C Tables 4.2.6.8 and 6.1.1.4'
Mo Mo -1.6832 .6857 'International Tables Vol C Tables 4.2.6.8 and 6.1.1.4'

loop_
_geom_angle_atom_site_label_1
_geom_angle_atom_site_label_2
_geom_angle_atom_site_label_3
_geom_angle
_geom_angle_publ_flag
C2 Re1 C4 96.2(3) ?
C2 Re1 C3 91.3(4) ?
C4 Re1 C3 90.1(3) ?
C2 Re1 C1 88.4(3) ?
C4 Re1 C1 91.2(3) ?
C3 Re1 C1 178.7(3) ?
C2 Re1 P1 96.9(3) ?
C4 Re1 P1 166.9(2) ?
C3 Re1 P1 88.4(2) ?
C1 Re1 P1 90.3(2) ?
C2 Re1 Mo1 171.9(3) ?
C4 Re1 Mo1 91.8(2) ?
C3 Re1 Mo1 87.3(2) ?
C1 Re1 Mo1 92.8(2) ?
P1 Re1 Mo1 75.09(4) y
Re1 Mo1 X 112.20(10) y
C7 Mo1 C5 98.9(3) ?
C7 Mo1 C6 79.9(3) ?
C5 Mo1 C6 78.9(3) ?
C7 Mo1 C33 146.6(2) ?
C5 Mo1 C33 111.7(2) ?
C6 Mo1 C33 93.0(3) ?
C7 Mo1 C34 111.4(2) ?
C5 Mo1 C34 145.4(2) ?
C6 Mo1 C34 90.2(3) ?
C33 Mo1 C34 35.45(9) ?
C7 Mo1 C32 150.3(2) ?
C5 Mo1 C32 101.4(3) ?
C6 Mo1 C32 125.2(3) ?
C33 Mo1 C32 35.32(9) ?
C34 Mo1 C32 58.80(13) ?
C7 Mo1 C35 96.6(2) ?
C5 Mo1 C35 157.6(3) ?
C6 Mo1 C35 120.0(3) ?
C33 Mo1 C35 58.80(13) ?
C34 Mo1 C35 35.33(9) ?
C32 Mo1 C35 58.58(13) ?
C7 Mo1 C31 115.2(2) ?
C5 Mo1 C31 122.6(3) ?
C6 Mo1 C31 148.3(3) ?
C33 Mo1 C31 58.66(13) ?
C34 Mo1 C31 58.66(13) ?
C32 Mo1 C31 35.11(8) ?
C35 Mo1 C31 35.12(9) ?
C7 Mo1 Re1 75.8(2) ?
C5 Mo1 Re1 72.9(2) ?
C6 Mo1 Re1 139.0(2) ?
C33 Mo1 Re1 124.89(11) ?
C34 Mo1 Re1 129.38(11) ?
C32 Mo1 Re1 89.68(11) ?
C35 Mo1 Re1 95.44(11) ?
C31 Mo1 Re1 72.73(10) ?
C31 P1 C21 103.1(3) ?
C31 P1 C11 105.2(2) ?
C21 P1 C11 112.2(3) ?
C31 P1 Re1 101.10(16) ?
C21 P1 Re1 118.6(2) ?
C11 P1 Re1 114.3(2) ?
O1 C1 Re1 177.0(7) ?
O2 C2 Re1 178.1(8) ?
O3 C3 Re1 178.5(7) ?
O4 C4 Re1 178.3(7) ?
O5 C5 Mo1 176.0(7) ?
O6 C6 Mo1 178.2(8) ?
O7 C7 Mo1 173.4(7) ?
C16 C11 C12 110.1(6) ?
C16 C11 P1 118.4(5) ?
C12 C11 P1 112.2(4) ?
C16 C11 H11 105.0 ?
C12 C11 H11 105.0 ?
P1 C11 H11 105.0 ?
C13 C12 C11 110.4(6) ?
C13 C12 H12A 109.6 ?
C11 C12 H12A 109.6 ?
C13 C12 H12B 109.6 ?
C11 C12 H12B 109.6 ?
H12A C12 H12B 108.1 ?
C14 C13 C12 111.4(8) ?
C14 C13 H13A 109.3 ?
C12 C13 H13A 109.3 ?
C14 C13 H13B 109.3 ?
C12 C13 H13B 109.3 ?
H13A C13 H13B 108.0 ?
C13 C14 C15 111.5(7) ?
C13 C14 H14A 109.3 ?
C15 C14 H14A 109.3 ?
C13 C14 H14B 109.3 ?
C15 C14 H14B 109.3 ?
H14A C14 H14B 108.0 ?
C14 C15 C16 109.5(6) ?
C14 C15 H15A 109.8 ?
C16 C15 H15A 109.8 ?
C14 C15 H15B 109.8 ?
C16 C15 H15B 109.8 ?
H15A C15 H15B 108.2 ?
C15 C16 C11 109.9(6) ?
C15 C16 H16A 109.7 ?
C11 C16 H16A 109.7 ?
C15 C16 H16B 109.7 ?
C11 C16 H16B 109.7 ?
H16A C16 H16B 108.2 ?
C22 C21 C26 112.4(6) ?
C22 C21 P1 113.5(5) ?
C26 C21 P1 116.1(5) ?
C22 C21 H21 104.4 ?
C26 C21 H21 104.4 ?
P1 C21 H21 104.4 ?
C21 C22 C23 110.3(6) ?
C21 C22 H22A 109.6 ?
C23 C22 H22A 109.6 ?
C21 C22 H22B 109.6 ?
C23 C22 H22B 109.6 ?
H22A C22 H22B 108.1 ?
C24 C23 C22 111.8(6) ?
C24 C23 H23A 109.3 ?
C22 C23 H23A 109.3 ?
C24 C23 H23B 109.3 ?
C22 C23 H23B 109.3 ?
H23A C23 H23B 107.9 ?
C25 C24 C23 112.5(7) ?
C25 C24 H24A 109.1 ?
C23 C24 H24A 109.1 ?
C25 C24 H24B 109.1 ?
C23 C24 H24B 109.1 ?
H24A C24 H24B 107.8 ?
C24 C25 C26 111.3(7) ?
C24 C25 H25A 109.4 ?
C26 C25 H25A 109.4 ?
C24 C25 H25B 109.4 ?
C26 C25 H25B 109.4 ?
H25A C25 H25B 108.0 ?
C25 C26 C21 112.6(6) ?
C25 C26 H26A 109.1 ?
C21 C26 H26A 109.1 ?
C25 C26 H26B 109.1 ?
C21 C26 H26B 109.1 ?
H26A C26 H26B 107.8 ?
C32 C31 C35 108.0 ?
C32 C31 P1 124.3(3) ?
C35 C31 P1 126.2(3) ?
C32 C31 Mo1 72.07(17) ?
C35 C31 Mo1 72.03(17) ?
P1 C31 Mo1 110.7(2) ?
C33 C32 C31 108.0 ?
C33 C32 Mo1 71.70(17) ?
C31 C32 Mo1 72.81(17) ?
C33 C32 H32 126.0 ?
C31 C32 H32 126.0 ?
Mo1 C32 H32 121.2 ?
C34 C33 C32 108.0 ?
C34 C33 Mo1 72.25(17) ?
C32 C33 Mo1 72.98(17) ?
C34 C33 H33 126.0 ?
C32 C33 H33 126.0 ?
Mo1 C33 H33 120.5 ?
C33 C34 C35 108.0 ?
C33 C34 Mo1 72.30(17) ?
C35 C34 Mo1 72.96(17) ?
C33 C34 H34 126.0 ?
C35 C34 H34 126.0 ?
Mo1 C34 H34 120.5 ?
C34 C35 C31 108.0 ?
C34 C35 Mo1 71.71(17) ?
C31 C35 Mo1 72.85(17) ?
C34 C35 H35 126.0 ?
C31 C35 H35 126.0 ?
Mo1 C35 H35 121.2 ?

loop_
_geom_bond_atom_site_label_1
_geom_bond_atom_site_label_2
_geom_bond_site_symmetry_2
_geom_bond_distance
_geom_bond_publ_flag
Re1 C2 . 1.900(9) ?
Re1 C4 . 1.977(8) ?
Re1 C3 . 1.984(8) ?
Re1 C1 . 1.995(7) ?
Re1 P1 . 2.4479(17) y
Re1 Mo1 . 3.1307(8) y
Mo1 X . 2.049(5) y
Mo1 C7 . 1.950(8) ?
Mo1 C5 . 1.954(7) ?
Mo1 C6 . 1.966(9) ?
Mo1 C33 . 2.331(5) ?
Mo1 C34 . 2.331(5) ?
Mo1 C32 . 2.348(5) ?
Mo1 C35 . 2.347(4) ?
Mo1 C31 . 2.357(5) ?
P1 C31 . 1.811(4) y
P1 C21 . 1.856(6) ?
P1 C11 . 1.848(6) ?
C1 O1 . 1.125(8) ?
C2 O2 . 1.156(10) ?
C3 O3 . 1.150(8) ?
C4 O4 . 1.139(8) ?
C5 O5 . 1.160(8) ?
C6 O6 . 1.139(9) ?
C7 O7 . 1.163(8) ?
C11 C16 . 1.531(9) ?
C11 C12 . 1.536(9) ?
C11 H11 . .9800 ?
C12 C13 . 1.530(10) ?
C12 H12A . .9700 ?
C12 H12B . .9700 ?
C13 C14 . 1.520(12) ?
C13 H13A . .9700 ?
C13 H13B . .9700 ?
C14 C15 . 1.516(11) ?
C14 H14A . .9700 ?
C14 H14B . .9700 ?
C15 C16 . 1.537(9) ?
C15 H15A . .9700 ?
C15 H15B . .9700 ?
C16 H16A . .9700 ?
C16 H16B . .9700 ?
C21 C22 . 1.506(9) ?
C21 C26 . 1.507(9) ?
C21 H21 . .9800 ?
C22 C23 . 1.521(10) ?
C22 H22A . .9700 ?
C22 H22B . .9700 ?
C23 C24 . 1.509(11) ?
C23 H23A . .9700 ?
C23 H23B . .9700 ?
C24 C25 . 1.487(11) ?
C24 H24A . .9700 ?
C24 H24B . .9700 ?
C25 C26 . 1.516(10) ?
C25 H25A . .9700 ?
C25 H25B . .9700 ?
C26 H26A . .9700 ?
C26 H26B . .9700 ?
C31 C32 . 1.419(3) ?
C31 C35 . 1.419(3) ?
C32 C33 . 1.419(3) ?
C32 H32 . .9300 ?
C33 C34 . 1.419(3) ?
C33 H33 . .9300 ?
C34 C35 . 1.419(3) ?
C34 H34 . .9300 ?
C35 H35 . .9300 ?
